data_1535393
loop_
_publ_author_name
'Hoch, C.'
'Roehr, C.'

_publ_section_title
;
 Akalimetall-Stannid-Silicate und -Germanate: "Doppelsalze" mit dem
 Zintl-Anion (Sn4)(4-)
;
_journal_name_full 'Zeitschrift fuer Anorganische und Allgemeine Chemie'
_journal_page_first 1541
_journal_page_last 1548
_journal_volume 628
_journal_year 2002
_chemical_formula_sum 'Cs20 O12 Si3 Sn8'
_chemical_name_systematic 'Cs20 (Sn4)2 (Si O4)3'
_space_group_IT_number 9
_symmetry_space_group_name_Hall 'C -2yc'
_symmetry_space_group_name_H-M 'C 1 c 1'
_cell_angle_alpha 90
_cell_angle_beta 102.61
_cell_angle_gamma 90
_cell_formula_units_Z 4
_cell_length_a 23.3186
_cell_length_b 13.4014
_cell_length_c 18.389
_cell_volume 5607.982
_citation_journal_id_ASTM ZAACAB
_cod_data_source_file Hoch_ZAACAB_2002_655.cif
_cod_data_source_block Cs20O12Si3Sn8
_cod_original_cell_volume 5607.981
_cod_database_code 1535393

loop_
_symmetry_equiv_pos_as_xyz
x,y,z
x,-y,z+1/2
x+1/2,y+1/2,z
x+1/2,-y+1/2,z+1/2

loop_
_atom_site_label
_atom_site_type_symbol
_atom_site_fract_x
_atom_site_fract_y
_atom_site_fract_z
_atom_site_occupancy
_atom_site_U_iso_or_equiv
Cs16 Cs 0.41369 0.7356 0.37324 1 0.0
Si2 Si 0.19 0.1351 0.1177 1 0.0
Sn5 Sn 0.16732 0.6087 0.3177 1 0.0
Cs6 Cs 0.16138 0.3432 0.218 1 0.0
O10 O 0.393 0.447 0.129 1 0.0
Cs9 Cs 0.20457 0.0728 0.31482 1 0.0
Cs10 Cs 0.26808 0.3442 0.0845 1 0.0
Cs17 Cs 0.46595 0.4579 0.2815 1 0.0
Cs1 Cs 0.01996 0.0442 0.5058 1 0.0
Sn8 Sn 0.75065 0.2542 0.2806 1 0.0
Sn6 Sn 0.18365 0.6276 0.1608 1 0.0
Sn1 Sn 0.33866 0.17 0.4743 1 0.0
Cs4 Cs 0.09347 0.3983 0.0081 1 0.0
Cs8 Cs 0.18456 0.1023 0.5346 1 0.0
Cs15 Cs 0.37383 0.6577 0.1567 1 0.0
Cs2 Cs 0.02041 0.3841 0.2911 1 0.0
Cs3 Cs 0.04637 0.1486 0.15718 1 0.0
Cs14 Cs 0.34673 0.4894 0.4718 1 0.0
Cs5 Cs 0.1079 0.119 0.7126 1 0.0
O2 O 0.0004 0.161 0.299 1 0.0
O3 O 0.0608 0.223 0.431 1 0.0
O1 O 0.1074 0.231 0.3128 1 0.0
Cs12 Cs 0.3318 0.1345 0 1 0.0
Cs7 Cs 0.17348 0.3444 0.4361 1 0.0
O4 O 0.0879 0.049 0.377 1 0.0
Cs11 Cs 0.3177 0.0061 0.1835 1 0.0
Si3 Si 0.4218 0.3435 0.1072 1 0.0
O9 O 0.3888 0.257 0.146 1 0.0
Si1 Si 0.0647 0.1603 0.3524 1 0.0
O5 O 0.1467 0.229 0.084 1 0.0
O12 O 0.4918 0.343 0.15 1 0.0
Cs13 Cs 0.33756 0.2733 0.2748 1 0.0
O7 O 0.2275 0.102 0.0571 1 0.0
Cs19 Cs 0.5206 0.1757 0.0447 1 0.0
Sn2 Sn 0.42209 0.0545 0.4096 1 0.0
O8 O 0.2353 0.176 0.1898 1 0.0
Sn7 Sn 0.2759 0.5432 0.276 1 0.0
Sn4 Sn 0.4519 0.2576 0.4638 1 0.0
Cs18 Cs 0.48833 0.1615 0.237 1 0.0
Sn3 Sn 0.44626 0.0974 0.5715 1 0.0
Cs20 Cs 0.63185 0.352 0.43 1 0.0
O11 O 0.4119 0.328 0.02 1 0.0
O6 O 0.153 0.042 0.143 1 0.0
